data_2236327
loop_
_publ_author_name
'Choi, Hong Dae'
'Seo, Pil Ja'
'Lee, Uk'

_publ_section_title
;
 5-Cyclopentyl-2-(4-methylphenyl)-3-methylsulfinyl-1-benzofuran
;
_journal_coeditor_code HG5259
_journal_issue 11
_journal_name_full 'Acta Crystallographica Section E'
_journal_page_first o3124
_journal_paper_doi 10.1107/S1600536812042249
_journal_volume 68
_journal_year 2012
_chemical_formula_iupac 'C21 H22 O2 S'
_chemical_formula_moiety 'C21 H22 O2 S'
_chemical_formula_sum 'C21 H22 O2 S'
_chemical_formula_weight 338.45
_chemical_melting_point_gt 424
_chemical_melting_point_lt 425
_chemical_name_systematic
;
5-Cyclopentyl-2-(4-methylphenyl)-3-methylsulfinyl-1-benzofuran
;
_space_group_IT_number 14
_symmetry_cell_setting monoclinic
_symmetry_space_group_name_Hall '-P 2ybc'
_symmetry_space_group_name_H-M 'P 1 21/c 1'
_atom_sites_solution_hydrogens difmap
_atom_sites_solution_primary direct
_atom_sites_solution_secondary difmap
_audit_creation_method 'form.cif (version 2.0)'
_cell_angle_alpha 90.00
_cell_angle_beta 97.599(2)
_cell_angle_gamma 90.00
_cell_formula_units_Z 4
_cell_length_a 15.2869(5)
_cell_length_b 7.2881(3)
_cell_length_c 15.3608(6)
_cell_measurement_reflns_used 2479
_cell_measurement_temperature 173(2)
_cell_measurement_theta_max 28.06
_cell_measurement_theta_min 2.68
_cell_volume 1696.35(11)
_computing_cell_refinement '<i>SAINT</i> (Bruker, 2009)'
_computing_data_collection '<i>APEX2</i> (Bruker, 2009)'
_computing_data_reduction '<i>SAINT</i> (Bruker, 2009)'
_computing_molecular_graphics '<i>ORTEP-3</i> (Farrugia, 2012) and <i>DIAMOND</i> (Brandenburg, 1998)'
_computing_publication_material '<i>SHELXL97</i> (Sheldrick, 2008)'
_computing_structure_refinement '<i>SHELXL97</i> (Sheldrick, 2008)'
_computing_structure_solution '<i>SHELXS97</i> (Sheldrick, 2008)'
_diffrn_ambient_temperature 173(2)
_diffrn_detector_area_resol_mean 10.0
_diffrn_measured_fraction_theta_full 1.000
_diffrn_measured_fraction_theta_max 1.000
_diffrn_measurement_device_type 'Bruker SMART APEXII CCD'
_diffrn_measurement_method '\f- and \w-scans'
_diffrn_radiation_monochromator 'graphite multilayer'
_diffrn_radiation_source 'rotating anode'
_diffrn_radiation_type MoK\a
_diffrn_radiation_wavelength 0.71073
_diffrn_reflns_av_R_equivalents 0.0429
_diffrn_reflns_av_sigmaI/netI 0.0381
_diffrn_reflns_limit_h_max 18
_diffrn_reflns_limit_h_min -18
_diffrn_reflns_limit_k_max 8
_diffrn_reflns_limit_k_min -8
_diffrn_reflns_limit_l_max 18
_diffrn_reflns_limit_l_min -16
_diffrn_reflns_number 12919
_diffrn_reflns_theta_full 25.00
_diffrn_reflns_theta_max 25.00
_diffrn_reflns_theta_min 2.68
_diffrn_standards_number 0
_exptl_absorpt_coefficient_mu 0.201
_exptl_absorpt_correction_T_max 0.7457
_exptl_absorpt_correction_T_min 0.6525
_exptl_absorpt_correction_type multi-scan
_exptl_absorpt_process_details '(<i>SADABS</i>; Bruker, 2009)'
_exptl_crystal_colour colourless
_exptl_crystal_density_diffrn 1.325
_exptl_crystal_density_method 'not measured'
_exptl_crystal_description Block
_exptl_crystal_F_000 720
_exptl_crystal_size_max 0.291
_exptl_crystal_size_mid 0.234
_exptl_crystal_size_min 0.174
_refine_diff_density_max 0.862
_refine_diff_density_min -0.364
_refine_ls_extinction_method none
_refine_ls_goodness_of_fit_ref 1.065
_refine_ls_hydrogen_treatment constr
_refine_ls_matrix_type full
_refine_ls_number_parameters 212
_refine_ls_number_reflns 2994
_refine_ls_number_restraints 14
_refine_ls_restrained_S_all 1.063
_refine_ls_R_factor_all 0.0791
_refine_ls_R_factor_gt 0.0586
_refine_ls_shift/su_max 0.000
_refine_ls_shift/su_mean 0.000
_refine_ls_structure_factor_coef Fsqd
_refine_ls_weighting_details 'calc w=1/[\s^2^(Fo^2^)+(0.0828P)^2^+1.5926P] where P=(Fo^2^+2Fc^2^)/3'
_refine_ls_weighting_scheme calc
_refine_ls_wR_factor_gt 0.1554
_refine_ls_wR_factor_ref 0.1732
_reflns_number_gt 2154
_reflns_number_total 2994
_reflns_threshold_expression I>2\s(I)
_cod_data_source_file hg5259.cif
_cod_data_source_block I
_cod_original_sg_symbol_H-M P21/c
_cod_database_code 2236327
_cod_database_fobs_code 2236327

loop_
_symmetry_equiv_pos_as_xyz
'x, y, z'
'-x, y+1/2, -z+1/2'
'-x, -y, -z'
'x, -y-1/2, z-1/2'

loop_
_atom_site_type_symbol
_atom_site_label
_atom_site_fract_x
_atom_site_fract_y
_atom_site_fract_z
_atom_site_U_iso_or_equiv
_atom_site_adp_type
_atom_site_calc_flag
_atom_site_refinement_flags
_atom_site_occupancy
_atom_site_symmetry_multiplicity
_atom_site_disorder_assembly
_atom_site_disorder_group
S S1 0.39884(5) 0.23817(10) 0.27487(5) 0.0298(3) Uani d . 1 2 . .
O O2 0.33603(17) 0.1030(4) 0.22826(15) 0.0577(7) Uani d . 1 2 . .
O O1 0.37504(12) 0.2498(2) 0.52846(12) 0.0243(5) Uani d . 1 2 A .
C C1 0.36912(17) 0.2579(3) 0.38147(18) 0.0231(6) Uani d . 1 2 A .
C C2 0.27970(17) 0.2531(3) 0.40194(18) 0.0214(6) Uani d . 1 2 . .
C C3 0.19556(17) 0.2513(3) 0.35376(18) 0.0230(6) Uani d . 1 2 . .
H H3 0.1885 0.2516 0.2914 0.028 Uiso calc R 1 2 . .
C C4 0.12236(18) 0.2493(3) 0.39841(19) 0.0228(6) Uani d . 1 2 . .
C C5 0.13432(18) 0.2478(3) 0.49058(18) 0.0248(6) Uani d . 1 2 . .
H H5 0.0837 0.2471 0.5204 0.030 Uiso calc R 1 2 . .
C C6 0.21657(18) 0.2473(3) 0.53943(18) 0.0253(6) Uani d . 1 2 . .
H H6 0.2239 0.2459 0.6018 0.030 Uiso calc R 1 2 . .
C C7 0.28779(17) 0.2491(3) 0.49274(18) 0.0224(6) Uani d . 1 2 . .
C C8 0.42346(17) 0.2554(3) 0.45874(18) 0.0224(6) Uani d . 1 2 . .
C C9 0.03109(17) 0.2503(3) 0.34703(19) 0.0244(6) Uani d . 1 2 . .
H H9 0.0380 0.2472 0.2832 0.029 Uiso calc R 1 2 . .
C C10 -0.02605(17) 0.4168(4) 0.36192(19) 0.0309(7) Uani d . 1 2 . .
H H10A -0.0044 0.5284 0.3349 0.037 Uiso calc R 1 2 . .
H H10B -0.0269 0.4391 0.4254 0.037 Uiso calc R 1 2 . .
C C11 -0.11767(18) 0.3623(5) 0.3166(2) 0.0388(8) Uani d . 1 2 . .
H H11A -0.1260 0.4038 0.2547 0.047 Uiso calc R 1 2 . .
H H11B -0.1643 0.4178 0.3472 0.047 Uiso calc R 1 2 . .
C C12 -0.12123(18) 0.1522(5) 0.3216(2) 0.0382(8) Uani d . 1 2 . .
H H12A -0.1347 0.0988 0.2621 0.046 Uiso calc R 1 2 . .
H H12B -0.1672 0.1126 0.3573 0.046 Uiso calc R 1 2 . .
C C13 -0.02941(17) 0.0915(4) 0.3647(2) 0.0319(7) Uani d . 1 2 . .
H H13A -0.0288 0.0722 0.4285 0.038 Uiso calc R 1 2 . .
H H13B -0.0111 -0.0235 0.3379 0.038 Uiso calc R 1 2 . .
C C14A 0.51894(17) 0.2566(3) 0.48277(18) 0.0232(7) Uani d PD 0.899(5) 1 A 1
C C15A 0.57418(15) 0.3215(5) 0.4245(2) 0.0300(5) Uani d PD 0.899(5) 1 A 1
H H15A 0.5495 0.3688 0.3690 0.036 Uiso calc PR 0.899(5) 1 A 1
C C16A 0.66532(18) 0.3175(5) 0.4470(2) 0.0300(5) Uani d PD 0.899(5) 1 A 1
H H16A 0.7022 0.3584 0.4057 0.036 Uiso calc PR 0.899(5) 1 A 1
C C17A 0.70343(17) 0.2548(3) 0.52866(19) 0.0262(7) Uani d PD 0.899(5) 1 A 1
C C18A 0.64777(15) 0.1982(5) 0.5875(2) 0.0300(5) Uani d PD 0.899(5) 1 A 1
H H18A 0.6724 0.1585 0.6444 0.036 Uiso calc PR 0.899(5) 1 A 1
C C19A 0.55714(18) 0.1983(5) 0.5653(2) 0.0300(5) Uani d PD 0.899(5) 1 A 1
H H19A 0.5205 0.1581 0.6069 0.036 Uiso calc PR 0.899(5) 1 A 1
C C14B 0.51894(17) 0.2566(3) 0.48277(18) 0.0232(7) Uani d PD 0.10 1 A 2
C C15B 0.5736(12) 0.174(4) 0.4248(19) 0.0300(5) Uani d PD 0.10 1 A 2
H H15B 0.5489 0.1184 0.3711 0.036 Uiso calc PR 0.101(5) 1 A 2
C C16B 0.6644(13) 0.178(4) 0.4502(10) 0.0300(5) Uani d PD 0.10 1 A 2
H H16B 0.7016 0.1261 0.4119 0.036 Uiso calc PR 0.101(5) 1 A 2
C C17B 0.70343(17) 0.2548(3) 0.52866(19) 0.0262(7) Uani d PD 0.10 1 A 2
C C18B 0.6487(11) 0.308(4) 0.5890(11) 0.0300(5) Uani d PD 0.10 1 A 2
H H18B 0.6734 0.3435 0.6465 0.036 Uiso calc PR 0.101(5) 1 A 2
C C19B 0.5582(12) 0.309(4) 0.5658(8) 0.0300(5) Uani d PD 0.10 1 A 2
H H19B 0.5217 0.3468 0.6080 0.036 Uiso calc PR 0.101(5) 1 A 2
C C20 0.80136(18) 0.2528(4) 0.5536(2) 0.0351(8) Uani d . 1 1 . .
H H20A 0.8300 0.2983 0.5044 0.053 Uiso calc R 1 2 A 1
H H20B 0.8210 0.1271 0.5678 0.053 Uiso calc R 1 2 A 1
H H20C 0.8172 0.3317 0.6049 0.053 Uiso calc R 1 2 A 1
C C21 0.3672(2) 0.4541(5) 0.2339(2) 0.0483(9) Uani d . 1 2 . .
H H21A 0.3689 0.4564 0.1704 0.072 Uiso calc R 1 2 . .
H H21B 0.4078 0.5468 0.2623 0.072 Uiso calc R 1 2 . .
H H21C 0.3072 0.4808 0.2460 0.072 Uiso calc R 1 2 . .

loop_
_atom_site_aniso_label
_atom_site_aniso_U_11
_atom_site_aniso_U_22
_atom_site_aniso_U_33
_atom_site_aniso_U_12
_atom_site_aniso_U_13
_atom_site_aniso_U_23
S1 0.0305(4) 0.0384(5) 0.0214(4) 0.0008(3) 0.0067(3) -0.0013(3)
O2 0.0737(17) 0.0619(17) 0.0379(14) -0.0226(14) 0.0086(12) -0.0090(13)
O1 0.0240(10) 0.0286(11) 0.0196(10) 0.0005(8) 0.0007(8) -0.0009(8)
C1 0.0226(13) 0.0249(14) 0.0223(14) 0.0016(11) 0.0048(11) 0.0017(11)
C2 0.0262(14) 0.0185(13) 0.0201(14) 0.0004(10) 0.0051(11) -0.0009(11)
C3 0.0275(14) 0.0231(14) 0.0180(14) 0.0003(11) 0.0020(11) 0.0003(11)
C4 0.0236(14) 0.0192(14) 0.0253(15) 0.0000(10) 0.0022(11) 0.0004(11)
C5 0.0246(14) 0.0259(15) 0.0243(15) -0.0008(11) 0.0052(11) 0.0002(12)
C6 0.0293(15) 0.0285(15) 0.0183(14) 0.0000(11) 0.0035(11) -0.0002(12)
C7 0.0225(14) 0.0212(14) 0.0227(15) -0.0008(11) -0.0002(11) -0.0013(11)
C8 0.0250(14) 0.0205(14) 0.0224(14) 0.0000(11) 0.0052(11) -0.0015(11)
C9 0.0249(14) 0.0268(15) 0.0209(14) -0.0005(11) 0.0008(11) -0.0003(12)
C10 0.0300(15) 0.0300(16) 0.0318(17) 0.0035(12) 0.0008(12) -0.0011(13)
C11 0.0247(16) 0.049(2) 0.0411(19) 0.0059(14) 0.0006(13) 0.0031(16)
C12 0.0257(16) 0.050(2) 0.0375(18) -0.0083(14) 0.0003(13) -0.0014(15)
C13 0.0301(15) 0.0291(16) 0.0354(17) -0.0051(12) -0.0001(13) -0.0006(13)
C14A 0.0244(14) 0.0200(14) 0.0243(15) 0.0000(11) 0.0002(11) -0.0019(11)
C15A 0.0283(9) 0.0332(11) 0.0279(9) -0.0013(7) 0.0020(7) 0.0012(8)
C16A 0.0283(9) 0.0332(11) 0.0279(9) -0.0013(7) 0.0020(7) 0.0012(8)
C17A 0.0247(14) 0.0206(14) 0.0322(17) 0.0009(11) -0.0006(12) -0.0041(12)
C18A 0.0283(9) 0.0332(11) 0.0279(9) -0.0013(7) 0.0020(7) 0.0012(8)
C19A 0.0283(9) 0.0332(11) 0.0279(9) -0.0013(7) 0.0020(7) 0.0012(8)
C14B 0.0244(14) 0.0200(14) 0.0243(15) 0.0000(11) 0.0002(11) -0.0019(11)
C15B 0.0283(9) 0.0332(11) 0.0279(9) -0.0013(7) 0.0020(7) 0.0012(8)
C16B 0.0283(9) 0.0332(11) 0.0279(9) -0.0013(7) 0.0020(7) 0.0012(8)
C17B 0.0247(14) 0.0206(14) 0.0322(17) 0.0009(11) -0.0006(12) -0.0041(12)
C18B 0.0283(9) 0.0332(11) 0.0279(9) -0.0013(7) 0.0020(7) 0.0012(8)
C19B 0.0283(9) 0.0332(11) 0.0279(9) -0.0013(7) 0.0020(7) 0.0012(8)
C20 0.0241(15) 0.0390(18) 0.0413(19) -0.0006(13) 0.0007(13) 0.0002(14)
C21 0.068(2) 0.052(2) 0.0264(18) 0.0205(18) 0.0108(16) 0.0108(16)

loop_
_atom_type_symbol
_atom_type_description
_atom_type_scat_dispersion_real
_atom_type_scat_dispersion_imag
_atom_type_scat_source
C C 0.0033 0.0016 'International Tables Vol C Tables 4.2.6.8 and 6.1.1.4'
H H 0.0000 0.0000 'International Tables Vol C Tables 4.2.6.8 and 6.1.1.4'
O O 0.0106 0.0060 'International Tables Vol C Tables 4.2.6.8 and 6.1.1.4'
S S 0.1246 0.1234 'International Tables Vol C Tables 4.2.6.8 and 6.1.1.4'

loop_
_geom_angle_atom_site_label_1
_geom_angle_atom_site_label_2
_geom_angle_atom_site_label_3
_geom_angle
O2 S1 C21 107.08(17)
O2 S1 C1 105.74(13)
C21 S1 C1 99.72(14)
C7 O1 C8 106.4(2)
C8 C1 C2 107.3(2)
C8 C1 S1 127.5(2)
C2 C1 S1 124.6(2)
C7 C2 C3 119.1(2)
C7 C2 C1 105.0(2)
C3 C2 C1 135.8(3)
C4 C3 C2 119.0(2)
C4 C3 H3 120.5
C2 C3 H3 120.5
C3 C4 C5 119.5(3)
C3 C4 C9 119.4(2)
C5 C4 C9 121.0(2)
C6 C5 C4 122.5(3)
C6 C5 H5 118.7
C4 C5 H5 118.7
C5 C6 C7 116.3(3)
C5 C6 H6 121.9
C7 C6 H6 121.9
O1 C7 C6 125.7(2)
O1 C7 C2 110.8(2)
C6 C7 C2 123.5(3)
C1 C8 O1 110.5(2)
C1 C8 C14A 134.3(3)
O1 C8 C14A 115.2(2)
C4 C9 C13 116.3(2)
C4 C9 C10 115.6(2)
C13 C9 C10 101.7(2)
C4 C9 H9 107.6
C13 C9 H9 107.6
C10 C9 H9 107.6
C9 C10 C11 103.4(2)
C9 C10 H10A 111.1
C11 C10 H10A 111.1
C9 C10 H10B 111.1
C11 C10 H10B 111.1
H10A C10 H10B 109.0
C10 C11 C12 105.8(2)
C10 C11 H11A 110.6
C12 C11 H11A 110.6
C10 C11 H11B 110.6
C12 C11 H11B 110.6
H11A C11 H11B 108.7
C11 C12 C13 105.8(2)
C11 C12 H12A 110.6
C13 C12 H12A 110.6
C11 C12 H12B 110.6
C13 C12 H12B 110.6
H12A C12 H12B 108.7
C9 C13 C12 104.2(2)
C9 C13 H13A 110.9
C12 C13 H13A 110.9
C9 C13 H13B 110.9
C12 C13 H13B 110.9
H13A C13 H13B 108.9
C19A C14A C15A 118.2(3)
C19A C14A C8 121.0(2)
C15A C14A C8 120.8(3)
C16A C15A C14A 120.4(3)
C16A C15A H15A 119.8
C14A C15A H15A 119.8
C17A C16A C15A 121.2(3)
C17A C16A H16A 119.4
C15A C16A H16A 119.4
C18A C17A C16A 117.9(3)
C18A C17A C20 120.7(3)
C16A C17A C20 121.4(3)
C19A C18A C17A 121.4(3)
C19A C18A H18A 119.3
C17A C18A H18A 119.3
C18A C19A C14A 120.8(3)
C18A C19A H19A 119.6
C14A C19A H19A 119.6
C16B C15B H15B 121.4
C15B C16B H16B 118.3
C19B C18B H18B 119.9
C18B C19B H19B 119.0
C17A C20 H20A 109.5
C17A C20 H20B 109.5
H20A C20 H20B 109.5
C17A C20 H20C 109.5
H20A C20 H20C 109.5
H20B C20 H20C 109.5
S1 C21 H21A 109.5
S1 C21 H21B 109.5
H21A C21 H21B 109.5
S1 C21 H21C 109.5
H21A C21 H21C 109.5
H21B C21 H21C 109.5

loop_
_geom_bond_atom_site_label_1
_geom_bond_atom_site_label_2
_geom_bond_distance
S1 O2 1.491(2)
S1 C21 1.740(3)
S1 C1 1.762(3)
O1 C7 1.374(3)
O1 C8 1.381(3)
C1 C8 1.356(4)
C1 C2 1.443(4)
C2 C7 1.384(4)
C2 C3 1.397(4)
C3 C4 1.388(4)
C3 H3 0.9500
C4 C5 1.403(4)
C4 C9 1.510(4)
C5 C6 1.376(4)
C5 H5 0.9500
C6 C7 1.381(4)
C6 H6 0.9500
C8 C14A 1.458(4)
C9 C13 1.528(4)
C9 C10 1.529(4)
C9 H9 1.0000
C10 C11 1.532(4)
C10 H10A 0.9900
C10 H10B 0.9900
C11 C12 1.534(5)
C11 H11A 0.9900
C11 H11B 0.9900
C12 C13 1.536(4)
C12 H12A 0.9900
C12 H12B 0.9900
C13 H13A 0.9900
C13 H13B 0.9900
C14A C19A 1.390(4)
C14A C15A 1.393(3)
C15A C16A 1.391(3)
C15A H15A 0.9500
C16A C17A 1.389(4)
C16A H16A 0.9500
C17A C18A 1.384(3)
C17A C20 1.496(4)
C18A C19A 1.382(3)
C18A H18A 0.9500
C19A H19A 0.9500
C15B C16B 1.392(3)
C15B H15B 0.9500
C16B H16B 0.9500
C18B C19B 1.383(3)
C18B H18B 0.9500
C19B H19B 0.9500
C20 H20A 0.9800
C20 H20B 0.9800
C20 H20C 0.9800
C21 H21A 0.9800
C21 H21B 0.9800
C21 H21C 0.9800

loop_
_geom_hbond_atom_site_label_D
_geom_hbond_atom_site_label_H
_geom_hbond_atom_site_label_A
_geom_hbond_site_symmetry_A
_geom_hbond_distance_DH
_geom_hbond_distance_HA
_geom_hbond_distance_DA
_geom_hbond_angle_DHA
C20 H20B Cg 3_656 0.98 2.78 3.665(2) 150.2

loop_
_geom_torsion_atom_site_label_1
_geom_torsion_atom_site_label_2
_geom_torsion_atom_site_label_3
_geom_torsion_atom_site_label_4
_geom_torsion
O2 S1 C1 C8 133.7(3)
C21 S1 C1 C8 -115.4(3)
O2 S1 C1 C2 -36.8(3)
C21 S1 C1 C2 74.2(3)
C8 C1 C2 C7 0.4(3)
S1 C1 C2 C7 172.45(19)
C8 C1 C2 C3 -179.4(3)
S1 C1 C2 C3 -7.3(4)
C7 C2 C3 C4 1.3(4)
C1 C2 C3 C4 -179.0(3)
C2 C3 C4 C5 -0.4(4)
C2 C3 C4 C9 179.1(2)
C3 C4 C5 C6 -0.4(4)
C9 C4 C5 C6 -179.8(2)
C4 C5 C6 C7 0.2(4)
C8 O1 C7 C6 -178.8(2)
C8 O1 C7 C2 0.3(3)
C5 C6 C7 O1 179.7(2)
C5 C6 C7 C2 0.7(4)
C3 C2 C7 O1 179.4(2)
C1 C2 C7 O1 -0.4(3)
C3 C2 C7 C6 -1.5(4)
C1 C2 C7 C6 178.7(2)
C2 C1 C8 O1 -0.2(3)
S1 C1 C8 O1 -171.98(18)
C2 C1 C8 C14A 179.6(3)
S1 C1 C8 C14A 7.8(4)
C7 O1 C8 C1 -0.1(3)
C7 O1 C8 C14A -179.9(2)
C3 C4 C9 C13 123.0(3)
C5 C4 C9 C13 -57.6(3)
C3 C4 C9 C10 -117.8(3)
C5 C4 C9 C10 61.6(3)
C4 C9 C10 C11 -169.5(2)
C13 C9 C10 C11 -42.5(3)
C9 C10 C11 C12 28.5(3)
C10 C11 C12 C13 -3.3(3)
C4 C9 C13 C12 167.1(2)
C10 C9 C13 C12 40.5(3)
C11 C12 C13 C9 -23.1(3)
C1 C8 C14A C19A -160.3(3)
O1 C8 C14A C19A 19.4(4)
C1 C8 C14A C15A 21.6(4)
O1 C8 C14A C15A -158.7(3)
C19A C14A C15A C16A 3.6(4)
C8 C14A C15A C16A -178.2(3)
C14A C15A C16A C17A -2.1(5)
C15A C16A C17A C18A -0.7(5)
C15A C16A C17A C20 -179.1(3)
C16A C17A C18A C19A 2.0(5)
C20 C17A C18A C19A -179.6(3)
C17A C18A C19A C14A -0.4(5)
C15A C14A C19A C18A -2.4(5)
C8 C14A C19A C18A 179.4(3)
